data_4115284
loop_
_publ_author_name
'Howard M. Colquhoun'
'David J. Williams'
'Zhixue Zhu'

_publ_section_title
;
 Macrocyclic Aromatic Ether-Imide-Sulfones: Versatile Supramolecular
 Receptors with Extreme Thermochemical and Oxidative Stability
;
_journal_name_full 'Journal of the American Chemical Society'
_journal_page_first 13346
_journal_page_last 13347
_journal_paper_doi 10.1021/ja027851m
_journal_volume 124
_journal_year 2002
_chemical_formula_moiety 'C50 H28 N2 O10 S2 . 4.3(CH2 Cl2) '
_chemical_formula_sum 'C54.3 H36.6 Cl9.6 N2 O10 S2'
_chemical_formula_weight 1281.50
_chemical_name_systematic
; 
 ? 
;
_space_group_IT_number 2
_symmetry_cell_setting triclinic
_symmetry_space_group_name_Hall '-P 1'
_symmetry_space_group_name_H-M 'P -1'
_atom_sites_solution_hydrogens geom
_atom_sites_solution_primary direct
_atom_sites_solution_secondary difmap
_audit_creation_method SHELXL
_cell_angle_alpha 100.791(12)
_cell_angle_beta 91.485(11)
_cell_angle_gamma 111.457(13)
_cell_formula_units_Z 2
_cell_length_a 11.037(2)
_cell_length_b 12.434(2)
_cell_length_c 21.401(2)
_cell_measurement_reflns_used 23
_cell_measurement_temperature 183(2)
_cell_measurement_theta_max 24.95
_cell_measurement_theta_min 11.23
_cell_volume 2670.7(8)
_computing_cell_refinement 'Siemens XSCANS'
_computing_data_collection 'Siemens XSCANS'
_computing_data_reduction 'Siemens SHELXTL'
_computing_molecular_graphics 'Siemens SHELXTL'
_computing_publication_material 'Siemens SHELXTL'
_computing_structure_refinement 'SHELXL-93 (Sheldrick, 1993)'
_computing_structure_solution 'SHELXS-86 (Sheldrick, 1990)'
_diffrn_ambient_temperature 183(2)
_diffrn_measurement_device 'Siemens P4'
_diffrn_measurement_method '\w scans'
_diffrn_radiation_monochromator graphite
_diffrn_radiation_source 'fine-focus sealed tube'
_diffrn_radiation_type CuK\a
_diffrn_radiation_wavelength 1.54178
_diffrn_reflns_av_R_equivalents 0.0250
_diffrn_reflns_av_sigmaI/netI 0.0638
_diffrn_reflns_limit_h_max 12
_diffrn_reflns_limit_h_min -10
_diffrn_reflns_limit_k_max 13
_diffrn_reflns_limit_k_min -11
_diffrn_reflns_limit_l_max 24
_diffrn_reflns_limit_l_min -24
_diffrn_reflns_number 8349
_diffrn_reflns_theta_max 59.99
_diffrn_reflns_theta_min 2.11
_diffrn_standards_interval_count 97
_diffrn_standards_number 3
_exptl_absorpt_coefficient_mu 5.851
_exptl_absorpt_correction_T_max 0.6843
_exptl_absorpt_correction_T_min 0.2811
_exptl_absorpt_correction_type empirical
_exptl_crystal_colour Yellow
_exptl_crystal_density_diffrn 1.594
_exptl_crystal_description Needles
_exptl_crystal_F_000 1303
_exptl_crystal_size_max 0.83
_exptl_crystal_size_mid 0.20
_exptl_crystal_size_min 0.17
_refine_diff_density_max 0.384
_refine_diff_density_min -0.501
_refine_diff_density_rms 0.091
_refine_ls_extinction_coef 0.00021(14)
_refine_ls_extinction_expression Fc^*^=kFc[1+0.001xFc^2^\l^3^/sin(2\q)]^-1/4^
_refine_ls_extinction_method SHELXL
_refine_ls_goodness_of_fit_all 1.481
_refine_ls_goodness_of_fit_obs 1.775
_refine_ls_matrix_type full
_refine_ls_number_parameters 578
_refine_ls_number_reflns 7854
_refine_ls_number_restraints 0
_refine_ls_restrained_S_all 1.485
_refine_ls_restrained_S_obs 1.775
_refine_ls_R_factor_all 0.1122
_refine_ls_R_factor_obs 0.0869
_refine_ls_shift/esd_max 0.001
_refine_ls_shift/esd_mean 0.000
_refine_ls_structure_factor_coef Fsqd
_refine_ls_weighting_details 'w=1/[\s^2^(Fo^2^)+(0.0871P)^2^+0.0000P] where P=(Fo^2^+2Fc^2^)/3'
_refine_ls_weighting_scheme calc
_refine_ls_wR_factor_all 0.2321
_refine_ls_wR_factor_obs 0.2214
_reflns_number_observed 5189
_reflns_number_total 7874
_reflns_observed_criterion >2sigma(I)
_cod_data_source_file ja027851m-2_s2_2.cif
_cod_data_source_block hmc0116_compound5
_cod_depositor_comments
;
The following automatic conversions were performed:

'_refine_ls_weighting_scheme' value 'calc
w=1/[\s^2^(Fo^2^)+(0.0871P)^2^+0.0000P] where P=(Fo^2^+2Fc^2^)/3' was
changed to 'calc'. New tag '_refine_ls_weighting_details' was
created. The value of the new tag was set to
'w=1/[\s^2^(Fo^2^)+(0.0871P)^2^+0.0000P] where P=(Fo^2^+2Fc^2^)/3'.

Automatic conversion script
Id: cif_fix_values 3143 2015-03-26 13:38:13Z robertas 
;
_cod_original_formula_sum 'C54.30 H36.60 Cl9.60 N2 O10 S2'
_cod_database_code 4115284

loop_
_symmetry_equiv_pos_as_xyz
'x, y, z'
'-x, -y, -z'

loop_
_atom_site_aniso_label
_atom_site_aniso_U_11
_atom_site_aniso_U_22
_atom_site_aniso_U_33
_atom_site_aniso_U_23
_atom_site_aniso_U_13
_atom_site_aniso_U_12
S1 0.0393(7) 0.0268(7) 0.0471(7) 0.0014(5) 0.0034(5) 0.0144(5)
O1 0.048(2) 0.039(2) 0.060(2) -0.003(2) 0.013(2) 0.023(2)
O2 0.050(2) 0.019(2) 0.054(2) 0.006(2) 0.003(2) 0.012(2)
C2 0.040(3) 0.042(3) 0.041(3) 0.009(2) -0.001(2) 0.018(2)
C3 0.041(3) 0.088(5) 0.042(3) 0.021(3) 0.002(3) 0.003(3)
C4 0.052(3) 0.058(4) 0.060(4) 0.030(3) 0.007(3) 0.017(3)
C5 0.049(3) 0.043(3) 0.037(3) 0.007(2) 0.002(2) 0.013(3)
C6 0.040(3) 0.038(3) 0.044(3) 0.016(2) 0.011(2) 0.015(2)
C7 0.040(3) 0.029(3) 0.046(3) 0.005(2) 0.007(2) 0.008(2)
C8 0.049(3) 0.039(3) 0.039(3) 0.009(2) 0.006(2) 0.021(3)
C9 0.052(3) 0.046(3) 0.049(3) 0.006(3) 0.010(3) 0.018(3)
C10 0.044(3) 0.039(3) 0.049(3) 0.004(2) 0.004(3) 0.015(3)
C11 0.038(3) 0.032(3) 0.031(3) 0.000(2) -0.003(2) 0.007(2)
C12 0.053(3) 0.045(3) 0.040(3) 0.000(2) 0.003(2) 0.022(3)
C13 0.041(3) 0.038(3) 0.052(3) 0.006(2) 0.006(2) 0.016(2)
S14 0.0424(7) 0.0328(7) 0.0449(7) 0.0069(5) 0.0012(6) 0.0107(6)
O3 0.059(2) 0.037(2) 0.043(2) -0.007(2) -0.005(2) 0.012(2)
O4 0.041(2) 0.054(3) 0.056(2) 0.020(2) 0.011(2) 0.007(2)
C15 0.035(3) 0.032(3) 0.046(3) 0.002(2) -0.004(2) 0.008(2)
C16 0.075(4) 0.036(3) 0.044(3) 0.005(2) 0.011(3) 0.024(3)
C17 0.075(4) 0.047(4) 0.049(3) 0.004(3) 0.008(3) 0.020(3)
C18 0.045(3) 0.039(3) 0.064(4) 0.007(3) -0.006(3) 0.016(3)
C19 0.067(4) 0.038(3) 0.058(4) 0.004(3) 0.011(3) 0.026(3)
C20 0.069(4) 0.042(4) 0.060(4) 0.015(3) 0.021(3) 0.024(3)
O21 0.076(3) 0.034(2) 0.057(2) 0.002(2) -0.021(2) 0.022(2)
C22 0.049(3) 0.030(3) 0.052(3) -0.006(2) -0.009(3) 0.008(3)
C23 0.046(3) 0.036(3) 0.066(4) 0.003(3) -0.017(3) 0.014(3)
C24 0.063(4) 0.053(4) 0.108(6) 0.014(4) -0.014(4) 0.039(4)
C25 0.051(3) 0.031(3) 0.070(4) -0.005(3) -0.011(3) 0.018(3)
C26 0.044(3) 0.023(3) 0.048(3) 0.004(2) -0.013(2) 0.002(2)
C27 0.050(3) 0.032(3) 0.053(3) 0.014(2) -0.001(3) 0.018(3)
N28 0.036(2) 0.037(3) 0.048(3) 0.004(2) -0.011(2) 0.010(2)
C29 0.037(3) 0.042(3) 0.039(3) 0.008(2) 0.004(2) 0.012(2)
O29 0.037(2) 0.084(3) 0.063(3) 0.022(2) 0.004(2) 0.018(2)
C30 0.032(3) 0.028(3) 0.047(3) -0.001(2) 0.001(2) 0.012(2)
C31 0.030(2) 0.029(3) 0.053(3) 0.008(2) 0.013(2) 0.011(2)
C32 0.040(3) 0.033(3) 0.044(3) 0.008(2) 0.009(2) 0.010(2)
C33 0.040(3) 0.025(3) 0.036(3) 0.007(2) 0.003(2) 0.009(2)
C34 0.035(3) 0.030(3) 0.039(3) 0.003(2) 0.003(2) 0.012(2)
O34 0.045(2) 0.064(3) 0.047(2) 0.016(2) 0.010(2) 0.021(2)
N35 0.026(2) 0.028(2) 0.043(2) 0.009(2) 0.000(2) 0.012(2)
C36 0.038(3) 0.026(3) 0.042(3) 0.000(2) 0.000(2) 0.014(2)
O36 0.039(2) 0.048(2) 0.050(2) 0.011(2) 0.011(2) 0.017(2)
C37 0.039(3) 0.019(2) 0.044(3) 0.001(2) 0.001(2) 0.010(2)
C38 0.038(3) 0.031(3) 0.040(3) 0.003(2) 0.004(2) 0.007(2)
C39 0.045(3) 0.033(3) 0.044(3) 0.010(2) 0.000(2) 0.012(2)
C40 0.034(3) 0.030(3) 0.042(3) 0.006(2) -0.001(2) 0.002(2)
C41 0.049(3) 0.036(3) 0.044(3) 0.011(2) -0.001(2) 0.014(3)
O41 0.051(2) 0.057(3) 0.044(2) 0.010(2) -0.007(2) 0.014(2)
C42 0.039(3) 0.018(2) 0.043(3) -0.001(2) 0.007(2) 0.008(2)
C43 0.029(2) 0.024(3) 0.039(3) 0.006(2) -0.004(2) -0.001(2)
C44 0.035(2) 0.025(3) 0.040(3) 0.007(2) -0.003(2) 0.011(2)
C45 0.038(3) 0.024(3) 0.045(3) 0.000(2) 0.000(2) 0.010(2)
C46 0.039(3) 0.034(3) 0.039(3) 0.002(2) 0.001(2) 0.007(2)
C47 0.036(3) 0.024(3) 0.051(3) 0.004(2) -0.005(2) 0.001(2)
C48 0.039(3) 0.029(3) 0.039(3) 0.014(2) 0.002(2) 0.015(2)
C49 0.046(3) 0.030(3) 0.042(3) 0.009(2) 0.005(2) 0.015(2)
O50 0.035(2) 0.023(2) 0.060(2) 0.004(2) -0.002(2) 0.0075(15)
C51 0.042(3) 0.025(3) 0.044(3) 0.007(2) 0.002(2) 0.019(2)
C52 0.036(3) 0.028(3) 0.046(3) 0.007(2) 0.007(2) 0.011(2)
C53 0.037(3) 0.031(3) 0.042(3) 0.007(2) 0.005(2) 0.012(2)
C54 0.032(3) 0.027(3) 0.045(3) 0.006(2) 0.001(2) 0.008(2)
C55 0.053(3) 0.029(3) 0.066(4) 0.003(3) 0.003(3) 0.011(3)
C56 0.042(3) 0.039(3) 0.069(4) 0.022(3) 0.017(3) 0.020(3)

loop_
_atom_site_label
_atom_site_type_symbol
_atom_site_fract_x
_atom_site_fract_y
_atom_site_fract_z
_atom_site_U_iso_or_equiv
_atom_site_thermal_displace_type
_atom_site_occupancy
_atom_site_calc_flag
_atom_site_refinement_flags
S1 S 0.71339(13) 0.17634(11) 0.36387(6) 0.0381(3) Uani 1 d .
O1 O 0.7990(4) 0.1472(3) 0.3185(2) 0.0488(10) Uani 1 d .
O2 O 0.6804(4) 0.1126(3) 0.4144(2) 0.0416(9) Uani 1 d .
C2 C 0.5667(5) 0.1579(5) 0.3215(2) 0.0405(13) Uani 1 d .
C3 C 0.5675(6) 0.1807(7) 0.2607(3) 0.062(2) Uani 1 d .
H3A H 0.6479(6) 0.2053(7) 0.2422(3) 0.075 Uiso 1 calc R
C4 C 0.4563(6) 0.1688(6) 0.2268(3) 0.055(2) Uani 1 d .
H4A H 0.4604(6) 0.1879(6) 0.1857(3) 0.066 Uiso 1 calc R
C5 C 0.3351(6) 0.1285(5) 0.2516(3) 0.0448(13) Uani 1 d .
C6 C 0.3340(5) 0.1030(5) 0.3123(2) 0.0390(12) Uani 1 d .
H6A H 0.2530(5) 0.0735(5) 0.3298(2) 0.047 Uiso 1 calc R
C7 C 0.4502(5) 0.1201(4) 0.3479(3) 0.0398(12) Uani 1 d .
H7A H 0.4485(5) 0.1056(4) 0.3900(3) 0.048 Uiso 1 calc R
C8 C 0.2103(5) 0.1095(5) 0.2130(2) 0.0410(13) Uani 1 d .
C9 C 0.1970(6) 0.0811(5) 0.1467(3) 0.0495(14) Uani 1 d .
H9A H 0.2683(6) 0.0729(5) 0.1251(3) 0.059 Uiso 1 calc R
C10 C 0.0848(5) 0.0647(5) 0.1118(3) 0.0449(13) Uani 1 d .
H10A H 0.0794(5) 0.0488(5) 0.0664(3) 0.054 Uiso 1 calc R
C11 C -0.0207(5) 0.0713(4) 0.1423(2) 0.0362(12) Uani 1 d .
C12 C -0.0123(6) 0.1026(5) 0.2089(3) 0.0465(14) Uani 1 d .
H12A H -0.0837(6) 0.1122(5) 0.2297(3) 0.056 Uiso 1 calc R
C13 C 0.1025(5) 0.1191(5) 0.2435(3) 0.0433(13) Uani 1 d .
H13A H 0.1088(5) 0.1374(5) 0.2889(3) 0.052 Uiso 1 calc R
S14 S -0.17045(13) 0.04106(12) 0.09733(6) 0.0413(4) Uani 1 d .
O3 O -0.1746(4) -0.0361(3) 0.0380(2) 0.0503(10) Uani 1 d .
O4 O -0.2726(4) 0.0019(4) 0.1382(2) 0.0521(10) Uani 1 d .
C15 C -0.1623(5) 0.1760(5) 0.0818(3) 0.0400(12) Uani 1 d .
C16 C -0.1441(6) 0.1987(5) 0.0206(3) 0.0509(15) Uani 1 d .
H16A H -0.1331(6) 0.1418(5) -0.0128(3) 0.061 Uiso 1 calc R
C17 C -0.1422(7) 0.3022(6) 0.0093(3) 0.059(2) Uani 1 d .
H17A H -0.1326(7) 0.3176(6) -0.0325(3) 0.071 Uiso 1 calc R
C18 C -0.1539(6) 0.3844(5) 0.0573(3) 0.0498(14) Uani 1 d .
C19 C -0.1771(6) 0.3650(5) 0.1166(3) 0.053(2) Uani 1 d .
H19A H -0.1885(6) 0.4230(5) 0.1491(3) 0.064 Uiso 1 calc R
C20 C -0.1837(7) 0.2577(5) 0.1284(3) 0.055(2) Uani 1 d .
H20A H -0.2033(7) 0.2400(5) 0.1692(3) 0.066 Uiso 1 calc R
O21 O -0.1520(4) 0.4891(3) 0.0391(2) 0.0567(11) Uani 1 d .
C22 C -0.1214(6) 0.5893(5) 0.0861(3) 0.0480(14) Uani 1 d .
C23 C -0.2100(6) 0.6487(5) 0.0852(3) 0.0514(15) Uani 1 d .
H23A H -0.2879(6) 0.6171(5) 0.0566(3) 0.062 Uiso 1 calc R
C24 C -0.1746(7) 0.7578(6) 0.1295(4) 0.071(2) Uani 1 d .
H24A H -0.2262(7) 0.8042(6) 0.1288(4) 0.085 Uiso 1 calc R
C25 C -0.0628(6) 0.7989(5) 0.1750(3) 0.052(2) Uani 1 d .
H25A H -0.0440(6) 0.8682(5) 0.2073(3) 0.063 Uiso 1 calc R
C26 C 0.0148(5) 0.7376(4) 0.1710(3) 0.0423(13) Uani 1 d .
C27 C -0.0125(6) 0.6322(5) 0.1291(3) 0.0436(13) Uani 1 d .
H27A H 0.0433(6) 0.5895(5) 0.1299(3) 0.052 Uiso 1 calc R
N28 N 0.1326(4) 0.7768(4) 0.2161(2) 0.0426(11) Uani 1 d .
C29 C 0.1109(5) 0.7698(5) 0.2804(2) 0.0404(13) Uani 1 d .
O29 O 0.0014(4) 0.7440(4) 0.2971(2) 0.0617(12) Uani 1 d .
C30 C 0.2270(5) 0.7950(4) 0.3246(2) 0.0368(12) Uani 1 d .
C31 C 0.2128(5) 0.7901(4) 0.3864(3) 0.0374(12) Uani 1 d .
H31A H 0.1304(5) 0.7788(4) 0.4023(3) 0.045 Uiso 1 calc R
C32 C 0.3218(5) 0.8019(5) 0.4279(3) 0.0400(12) Uani 1 d .
H32A H 0.3120(5) 0.7975(5) 0.4714(3) 0.048 Uiso 1 calc R
C33 C 0.4399(5) 0.8196(4) 0.4052(2) 0.0345(11) Uani 1 d .
C34 C 0.5497(5) 0.8222(4) 0.4475(2) 0.0354(12) Uani 1 d .
O34 O 0.5366(4) 0.8034(4) 0.5010(2) 0.0510(10) Uani 1 d .
N35 N 0.6713(4) 0.8447(4) 0.4232(2) 0.0319(9) Uani 1 d .
C36 C 0.6993(5) 0.8666(4) 0.3617(2) 0.0361(12) Uani 1 d .
O36 O 0.8063(4) 0.8871(3) 0.3443(2) 0.0450(9) Uani 1 d .
C37 C 0.5846(5) 0.8576(4) 0.3194(2) 0.0353(11) Uani 1 d .
C38 C 0.6012(5) 0.8746(4) 0.2587(2) 0.0385(12) Uani 1 d .
H38A H 0.6859(5) 0.8958(4) 0.2444(2) 0.046 Uiso 1 calc R
C39 C 0.4927(5) 0.8607(5) 0.2168(3) 0.0414(13) Uani 1 d .
H39A H 0.5041(5) 0.8702(5) 0.1740(3) 0.050 Uiso 1 calc R
C40 C 0.3711(5) 0.8335(4) 0.2380(2) 0.0383(12) Uani 1 d .
C41 C 0.2543(6) 0.8145(5) 0.1926(3) 0.0433(13) Uani 1 d .
O41 O 0.2629(4) 0.8243(4) 0.1382(2) 0.0531(11) Uani 1 d .
C42 C 0.4610(5) 0.8305(4) 0.3423(2) 0.0350(12) Uani 1 d .
C43 C 0.3519(5) 0.8223(4) 0.2997(2) 0.0339(11) Uani 1 d .
C44 C 0.7776(5) 0.8490(4) 0.4655(2) 0.0333(11) Uani 1 d .
C45 C 0.8222(5) 0.9354(4) 0.5200(2) 0.0373(12) Uani 1 d .
H45A H 0.7859(5) 0.9945(4) 0.5290(2) 0.045 Uiso 1 calc R
C46 C 0.9213(5) 0.9365(5) 0.5624(2) 0.0404(13) Uani 1 d .
H46A H 0.9531(5) 0.9970(5) 0.6000(2) 0.048 Uiso 1 calc R
C47 C 0.9742(5) 0.8485(4) 0.5496(3) 0.0406(13) Uani 1 d .
H47A H 1.0423(5) 0.8489(4) 0.5779(3) 0.049 Uiso 1 calc R
C48 C 0.9235(5) 0.7608(4) 0.4944(2) 0.0341(11) Uani 1 d .
C49 C 0.8256(5) 0.7587(5) 0.4504(3) 0.0389(12) Uani 1 d .
H49A H 0.7936(5) 0.6991(5) 0.4124(3) 0.047 Uiso 1 calc R
O50 O 0.9874(3) 0.6814(3) 0.4814(2) 0.0412(9) Uani 1 d .
C51 C 0.9133(5) 0.5636(4) 0.4527(2) 0.0352(11) Uani 1 d .
C52 C 0.7943(5) 0.5030(4) 0.4692(2) 0.0372(12) Uani 1 d .
H52A H 0.7542(5) 0.5417(4) 0.4996(2) 0.045 Uiso 1 calc R
C53 C 0.7302(5) 0.3831(5) 0.4416(2) 0.0369(12) Uani 1 d .
H53A H 0.6466(5) 0.3396(5) 0.4533(2) 0.044 Uiso 1 calc R
C54 C 0.7880(5) 0.3295(4) 0.3982(2) 0.0359(12) Uani 1 d .
C55 C 0.9151(6) 0.3914(5) 0.3821(3) 0.052(2) Uani 1 d .
H55A H 0.9554(6) 0.3525(5) 0.3519(3) 0.062 Uiso 1 calc R
C56 C 0.9784(6) 0.5076(5) 0.4107(3) 0.0468(14) Uani 1 d .
H56A H 1.0652(6) 0.5501(5) 0.4024(3) 0.056 Uiso 1 calc R

loop_
_atom_type_symbol
_atom_type_description
_atom_type_scat_dispersion_real
_atom_type_scat_dispersion_imag
_atom_type_scat_source
C C 0.0181 0.0091 'International Tables Vol C Tables 4.2.6.8 and 6.1.1.4'
H H 0.0000 0.0000 'International Tables Vol C Tables 4.2.6.8 and 6.1.1.4'
N N 0.0311 0.0180 'International Tables Vol C Tables 4.2.6.8 and 6.1.1.4'
O O 0.0492 0.0322 'International Tables Vol C Tables 4.2.6.8 and 6.1.1.4'
S S 0.3331 0.5567 'International Tables Vol C Tables 4.2.6.8 and 6.1.1.4'
Cl Cl 0.3639 0.7018 'International Tables Vol C Tables 4.2.6.8 and 6.1.1.4'

loop_
_geom_angle_atom_site_label_1
_geom_angle_atom_site_label_2
_geom_angle_atom_site_label_3
_geom_angle
O2 S1 O1 118.1(2)
O2 S1 C2 107.6(2)
O1 S1 C2 108.8(3)
O2 S1 C54 108.7(2)
O1 S1 C54 107.4(2)
C2 S1 C54 105.6(3)
C7 C2 C3 119.4(5)
C7 C2 S1 120.7(4)
C3 C2 S1 119.9(4)
C4 C3 C2 121.6(6)
C3 C4 C5 120.8(6)
C6 C5 C4 117.6(5)
C6 C5 C8 121.3(5)
C4 C5 C8 121.1(5)
C5 C6 C7 121.1(5)
C2 C7 C6 119.5(5)
C9 C8 C13 117.8(5)
C9 C8 C5 121.7(5)
C13 C8 C5 120.5(5)
C10 C9 C8 121.8(6)
C9 C10 C11 119.7(5)
C10 C11 C12 121.2(5)
C10 C11 S14 120.0(4)
C12 C11 S14 118.8(4)
C13 C12 C11 118.2(5)
C12 C13 C8 121.2(5)
O3 S14 O4 118.7(3)
O3 S14 C15 108.5(3)
O4 S14 C15 109.0(3)
O3 S14 C11 107.4(3)
O4 S14 C11 106.8(2)
C15 S14 C11 105.7(2)
C20 C15 C16 119.2(6)
C20 C15 S14 120.3(5)
C16 C15 S14 120.3(4)
C17 C16 C15 119.2(5)
C16 C17 C18 120.2(6)
C19 C18 C17 122.9(6)
C19 C18 O21 122.2(6)
C17 C18 O21 114.7(6)
C18 C19 C20 117.6(6)
C15 C20 C19 120.8(6)
C22 O21 C18 118.0(5)
C27 C22 O21 123.2(6)
C27 C22 C23 122.1(5)
O21 C22 C23 114.6(5)
C24 C23 C22 115.8(5)
C23 C24 C25 121.0(6)
C26 C25 C24 118.2(5)
C25 C26 C27 123.8(5)
C25 C26 N28 120.7(5)
C27 C26 N28 115.4(5)
C22 C27 C26 118.9(6)
C41 N28 C29 125.7(4)
C41 N28 C26 118.5(5)
C29 N28 C26 115.8(4)
O29 C29 N28 120.7(5)
O29 C29 C30 122.8(5)
N28 C29 C30 116.5(4)
C31 C30 C43 122.2(5)
C31 C30 C29 119.4(5)
C43 C30 C29 118.4(5)
C30 C31 C32 119.7(5)
C33 C32 C31 120.0(5)
C32 C33 C42 122.5(5)
C32 C33 C34 119.3(5)
C42 C33 C34 118.1(5)
O34 C34 N35 119.9(5)
O34 C34 C33 122.3(5)
N35 C34 C33 117.8(4)
C34 N35 C36 125.7(4)
C34 N35 C44 117.0(4)
C36 N35 C44 117.4(4)
O36 C36 N35 122.2(5)
O36 C36 C37 122.9(5)
N35 C36 C37 114.9(4)
C38 C37 C42 120.7(5)
C38 C37 C36 119.3(5)
C42 C37 C36 120.0(5)
C37 C38 C39 120.3(5)
C40 C39 C38 119.9(5)
C43 C40 C39 121.5(5)
C43 C40 C41 118.6(5)
C39 C40 C41 119.9(5)
O41 C41 N28 120.6(5)
O41 C41 C40 122.8(5)
N28 C41 C40 116.4(5)
C33 C42 C37 123.2(5)
C33 C42 C43 118.3(5)
C37 C42 C43 118.3(5)
C40 C43 C30 123.8(5)
C40 C43 C42 119.1(5)
C30 C43 C42 116.9(4)
C45 C44 C49 122.7(5)
C45 C44 N35 119.7(5)
C49 C44 N35 117.5(4)
C44 C45 C46 119.7(5)
C45 C46 C47 120.4(5)
C48 C47 C46 117.8(5)
C47 C48 O50 115.3(5)
C47 C48 C49 123.0(5)
O50 C48 C49 121.3(4)
C44 C49 C48 116.4(5)
C51 O50 C48 118.7(4)
C52 C51 O50 123.1(5)
C52 C51 C56 121.5(5)
O50 C51 C56 114.9(5)
C51 C52 C53 119.8(5)
C54 C53 C52 119.4(5)
C53 C54 C55 121.3(5)
C53 C54 S1 121.2(4)
C55 C54 S1 117.3(4)
C56 C55 C54 118.7(6)
C55 C56 C51 119.0(5)

loop_
_geom_bond_atom_site_label_1
_geom_bond_atom_site_label_2
_geom_bond_distance
S1 O2 1.435(4)
S1 O1 1.461(4)
S1 C2 1.752(5)
S1 C54 1.773(5)
C2 C7 1.375(7)
C2 C3 1.382(8)
C3 C4 1.355(9)
C4 C5 1.403(8)
C5 C6 1.394(7)
C5 C8 1.505(8)
C6 C7 1.400(8)
C8 C9 1.387(8)
C8 C13 1.405(8)
C9 C10 1.358(8)
C10 C11 1.371(7)
C11 C12 1.395(7)
C11 S14 1.769(5)
C12 C13 1.379(8)
S14 O3 1.430(4)
S14 O4 1.444(4)
S14 C15 1.742(6)
C15 C20 1.374(8)
C15 C16 1.396(8)
C16 C17 1.347(9)
C17 C18 1.352(8)
C18 C19 1.350(8)
C18 O21 1.420(7)
C19 C20 1.380(9)
O21 C22 1.372(6)
C22 C27 1.366(8)
C22 C23 1.426(8)
C23 C24 1.415(9)
C24 C25 1.421(9)
C25 C26 1.335(8)
C26 C27 1.368(8)
C26 N28 1.467(6)
N28 C41 1.392(7)
N28 C29 1.417(7)
C29 O29 1.214(6)
C29 C30 1.472(7)
C30 C31 1.346(7)
C30 C43 1.437(7)
C31 C32 1.422(8)
C32 C33 1.359(7)
C33 C42 1.395(7)
C33 C34 1.480(7)
C34 O34 1.215(6)
C34 N35 1.402(6)
N35 C36 1.414(7)
N35 C44 1.443(6)
C36 O36 1.198(6)
C36 C37 1.493(7)
C37 C38 1.362(7)
C37 C42 1.405(7)
C38 C39 1.415(8)
C39 C40 1.370(8)
C40 C43 1.368(7)
C40 C41 1.513(7)
C41 O41 1.195(6)
C42 C43 1.451(7)
C44 C45 1.368(7)
C44 C49 1.397(7)
C45 C46 1.397(8)
C46 C47 1.406(8)
C47 C48 1.392(7)
C48 O50 1.401(6)
C48 C49 1.405(7)
O50 C51 1.396(6)
C51 C52 1.348(7)
C51 C56 1.405(7)
C52 C53 1.396(7)
C53 C54 1.351(7)
C54 C55 1.419(8)
C55 C56 1.364(8)

loop_
_cod_related_entry_id
_cod_related_entry_database
_cod_related_entry_code
1 ChemSpider 4880347
